data_2228368
loop_
_publ_author_name
'Sarveswari, S.'
'Vijayakumar, V.'
'Prasath, R.'
'Narasimhamurthy, T.'
'Tiekink, Edward R. T.'

_publ_section_title
;
 (2<i>E</i>)-3-(4-Ethoxyphenyl)-1-(2-methyl-4-phenylquinolin-3-yl)prop-2-en-1-one
 monohydrate
;
_journal_coeditor_code HB5746
_journal_issue 12
_journal_name_full 'Acta Crystallographica Section E'
_journal_page_first o3284
_journal_paper_doi 10.1107/S1600536810048026
_journal_volume 66
_journal_year 2010
_chemical_formula_iupac 'C27 H23 N O2, H2 O'
_chemical_formula_moiety 'C27 H23 N O2, H2 O'
_chemical_formula_sum 'C27 H25 N O3'
_chemical_formula_weight 411.48
_chemical_name_systematic
;
(2<i>E</i>)-3-(4-Ethoxyphenyl)-1-(2-methyl-4-phenylquinolin-3-yl)prop-2-en-1-one
monohydrate
;
_space_group_IT_number 14
_symmetry_cell_setting monoclinic
_symmetry_space_group_name_Hall '-P 2ybc'
_symmetry_space_group_name_H-M 'P 1 21/c 1'
_atom_sites_solution_hydrogens geom
_atom_sites_solution_primary direct
_atom_sites_solution_secondary difmap
_audit_creation_method SHELXL-97
_cell_angle_alpha 90
_cell_angle_beta 116.9570(10)
_cell_angle_gamma 90
_cell_formula_units_Z 4
_cell_length_a 17.4256(4)
_cell_length_b 7.6240(2)
_cell_length_c 18.4117(4)
_cell_measurement_reflns_used 9513
_cell_measurement_temperature 293(2)
_cell_measurement_theta_max 29.5
_cell_measurement_theta_min 2.2
_cell_volume 2180.28(9)
_computing_cell_refinement 'SAINT (Bruker, 2001)'
_computing_data_collection 'SMART (Bruker, 2001)'
_computing_data_reduction 'SAINT (Bruker, 2001)'
_computing_molecular_graphics 'ORTEP-3 (Farrugia, 1997) and DIAMOND (Brandenburg, 2006)'
_computing_publication_material 'publCIF (Westrip, 2010)'
_computing_structure_refinement 'SHELXL97 (Sheldrick, 2008)'
_computing_structure_solution 'SHELXS97 (Sheldrick, 2008)'
_diffrn_ambient_temperature 293(2)
_diffrn_measured_fraction_theta_full 0.998
_diffrn_measured_fraction_theta_max 0.998
_diffrn_measurement_device_type 'Bruker SMART APEX CCD'
_diffrn_measurement_method \w
_diffrn_radiation_monochromator graphite
_diffrn_radiation_source 'fine-focus sealed tube'
_diffrn_radiation_type MoK\a
_diffrn_radiation_wavelength 0.71073
_diffrn_reflns_av_R_equivalents 0.0331
_diffrn_reflns_av_sigmaI/netI 0.0282
_diffrn_reflns_limit_h_max 22
_diffrn_reflns_limit_h_min -22
_diffrn_reflns_limit_k_max 8
_diffrn_reflns_limit_k_min -9
_diffrn_reflns_limit_l_max 23
_diffrn_reflns_limit_l_min -18
_diffrn_reflns_number 29183
_diffrn_reflns_theta_full 27.5
_diffrn_reflns_theta_max 27.5
_diffrn_reflns_theta_min 2.2
_exptl_absorpt_coefficient_mu 0.081
_exptl_absorpt_correction_T_max 0.988
_exptl_absorpt_correction_T_min 0.977
_exptl_absorpt_correction_type multi-scan
_exptl_absorpt_process_details '(SADABS; Bruker, 1998)'
_exptl_crystal_colour colourless
_exptl_crystal_density_diffrn 1.254
_exptl_crystal_density_method 'not measured'
_exptl_crystal_description block
_exptl_crystal_F_000 872
_exptl_crystal_size_max 0.37
_exptl_crystal_size_mid 0.24
_exptl_crystal_size_min 0.15
_refine_diff_density_max 0.25
_refine_diff_density_min -0.19
_refine_ls_extinction_method none
_refine_ls_goodness_of_fit_ref 1.05
_refine_ls_hydrogen_treatment mixed
_refine_ls_matrix_type full
_refine_ls_number_parameters 288
_refine_ls_number_reflns 4993
_refine_ls_number_restraints 3
_refine_ls_restrained_S_all 1.05
_refine_ls_R_factor_all 0.075
_refine_ls_R_factor_gt 0.050
_refine_ls_shift/su_max 0.001
_refine_ls_shift/su_max_lt 0.001
_refine_ls_shift/su_mean 0.000
_refine_ls_structure_factor_coef Fsqd
_refine_ls_weighting_details 'calc w=1/[\s^2^(Fo^2^)+(0.065P)^2^+0.6319P] where P=(Fo^2^+2Fc^2^)/3'
_refine_ls_weighting_scheme calc
_refine_ls_wR_factor_gt 0.128
_refine_ls_wR_factor_ref 0.146
_reflns_number_gt 3568
_reflns_number_total 4993
_reflns_threshold_expression I>2\s(I)
_cod_data_source_file hb5746.cif
_cod_data_source_block I
_cod_original_cell_volume 2180.27(9)
_cod_original_sg_symbol_H-M 'P 21/c'
_cod_database_code 2228368
_cod_database_fobs_code 2228368

loop_
_symmetry_equiv_pos_as_xyz
'x, y, z'
'-x, y+1/2, -z+1/2'
'-x, -y, -z'
'x, -y-1/2, z-1/2'

loop_
_atom_site_type_symbol
_atom_site_label
_atom_site_fract_x
_atom_site_fract_y
_atom_site_fract_z
_atom_site_U_iso_or_equiv
_atom_site_adp_type
_atom_site_calc_flag
_atom_site_refinement_flags
_atom_site_occupancy
_atom_site_disorder_assembly
_atom_site_disorder_group
O O1 0.25716(8) 0.36751(17) 0.84346(7) 0.0543(3) Uani d . 1 . .
O O2 0.50345(8) -0.52976(18) 1.12587(8) 0.0590(4) Uani d . 1 . .
N N1 -0.02026(8) 0.1867(2) 0.72578(8) 0.0466(4) Uani d . 1 . .
C C1 0.06079(10) 0.1951(2) 0.78155(10) 0.0414(4) Uani d . 1 . .
C C2 0.12999(10) 0.2106(2) 0.76061(9) 0.0366(3) Uani d . 1 . .
C C3 0.11343(10) 0.2195(2) 0.67992(9) 0.0362(3) Uani d . 1 . .
C C4 0.02593(10) 0.2109(2) 0.61876(9) 0.0392(4) Uani d . 1 . .
C C5 0.00012(12) 0.2155(2) 0.53384(10) 0.0500(4) Uani d . 1 . .
H H5 0.0416 0.2274 0.5155 0.060 Uiso calc R 1 . .
C C6 -0.08461(13) 0.2026(3) 0.47860(11) 0.0593(5) Uani d . 1 . .
H H6 -0.1004 0.2067 0.4231 0.071 Uiso calc R 1 . .
C C7 -0.14798(13) 0.1831(3) 0.50494(12) 0.0631(6) Uani d . 1 . .
H H7 -0.2055 0.1736 0.4668 0.076 Uiso calc R 1 . .
C C8 -0.12593(12) 0.1781(3) 0.58612(12) 0.0574(5) Uani d . 1 . .
H H8 -0.1685 0.1649 0.6030 0.069 Uiso calc R 1 . .
C C9 -0.03862(10) 0.1928(2) 0.64478(10) 0.0431(4) Uani d . 1 . .
C C10 0.07655(12) 0.1904(3) 0.86890(11) 0.0568(5) Uani d . 1 . .
H H10A 0.0225 0.1970 0.8709 0.085 Uiso calc R 1 . .
H H10B 0.1120 0.2881 0.8978 0.085 Uiso calc R 1 . .
H H10C 0.1052 0.0830 0.8937 0.085 Uiso calc R 1 . .
C C11 0.18529(10) 0.2312(2) 0.65688(9) 0.0377(4) Uani d . 1 . .
C C12 0.19313(12) 0.3754(3) 0.61469(10) 0.0498(4) Uani d . 1 . .
H H12 0.1537 0.4668 0.6010 0.060 Uiso calc R 1 . .
C C13 0.25941(13) 0.3837(3) 0.59282(12) 0.0581(5) Uani d . 1 . .
H H13 0.2642 0.4809 0.5646 0.070 Uiso calc R 1 . .
C C14 0.31808(12) 0.2493(3) 0.61263(11) 0.0546(5) Uani d . 1 . .
H H14 0.3622 0.2550 0.5975 0.066 Uiso calc R 1 . .
C C15 0.31119(12) 0.1063(3) 0.65488(11) 0.0526(5) Uani d . 1 . .
H H15 0.3512 0.0160 0.6688 0.063 Uiso calc R 1 . .
C C16 0.24500(11) 0.0957(2) 0.67697(10) 0.0449(4) Uani d . 1 . .
H H16 0.2406 -0.0018 0.7052 0.054 Uiso calc R 1 . .
C C17 0.22121(10) 0.2250(2) 0.82790(9) 0.0378(4) Uani d . 1 . .
C C18 0.26143(10) 0.0642(2) 0.87161(9) 0.0434(4) Uani d . 1 . .
H H18 0.2325 -0.0415 0.8527 0.052 Uiso calc R 1 . .
C C19 0.33811(10) 0.0620(2) 0.93782(9) 0.0401(4) Uani d . 1 . .
H H19 0.3659 0.1694 0.9546 0.048 Uiso calc R 1 . .
C C20 0.38267(9) -0.0908(2) 0.98645(9) 0.0375(4) Uani d . 1 . .
C C21 0.45460(10) -0.0704(2) 1.06181(10) 0.0460(4) Uani d . 1 . .
H H21 0.4748 0.0422 1.0799 0.055 Uiso calc R 1 . .
C C22 0.49672(11) -0.2115(2) 1.11034(10) 0.0481(4) Uani d . 1 . .
H H22 0.5440 -0.1938 1.1607 0.058 Uiso calc R 1 . .
C C23 0.46812(10) -0.3798(2) 1.08362(10) 0.0449(4) Uani d . 1 . .
C C24 0.39746(11) -0.4039(3) 1.00726(11) 0.0519(4) Uani d . 1 . .
H H24 0.3786 -0.5167 0.9885 0.062 Uiso calc R 1 . .
C C25 0.35586(10) -0.2621(2) 0.95986(10) 0.0452(4) Uani d . 1 . .
H H25 0.3090 -0.2801 0.9092 0.054 Uiso calc R 1 . .
C C26 0.57919(12) -0.5162(3) 1.20221(12) 0.0619(5) Uani d . 1 . .
H H26A 0.5673 -0.4477 1.2403 0.074 Uiso calc R 1 . .
H H26B 0.6249 -0.4589 1.1948 0.074 Uiso calc R 1 . .
C C27 0.60576(15) -0.6989(3) 1.23413(14) 0.0752(7) Uani d . 1 . .
H H27A 0.5606 -0.7532 1.2424 0.113 Uiso calc R 1 . .
H H27B 0.6573 -0.6941 1.2850 0.113 Uiso calc R 1 . .
H H27C 0.6163 -0.7660 1.1955 0.113 Uiso calc R 1 . .
O O1W 0.17008(10) 0.6955(2) 0.74149(10) 0.0673(4) Uani d D 1 . .
H H1W 0.1271(11) 0.701(3) 0.7493(17) 0.101 Uiso d D 1 . .
H H2W 0.1963(15) 0.603(2) 0.7613(16) 0.101 Uiso d D 1 . .

loop_
_atom_site_aniso_label
_atom_site_aniso_U_11
_atom_site_aniso_U_22
_atom_site_aniso_U_33
_atom_site_aniso_U_12
_atom_site_aniso_U_13
_atom_site_aniso_U_23
O1 0.0495(7) 0.0459(8) 0.0520(7) -0.0053(6) 0.0095(6) 0.0020(6)
O2 0.0491(7) 0.0527(8) 0.0566(8) 0.0010(6) 0.0077(6) 0.0129(6)
N1 0.0380(7) 0.0570(10) 0.0438(8) 0.0002(7) 0.0177(6) -0.0018(6)
C1 0.0407(9) 0.0450(10) 0.0373(8) 0.0005(7) 0.0166(7) 0.0011(7)
C2 0.0360(8) 0.0368(9) 0.0333(7) 0.0022(7) 0.0123(6) 0.0023(6)
C3 0.0364(8) 0.0338(8) 0.0340(7) 0.0034(7) 0.0120(6) 0.0023(6)
C4 0.0394(8) 0.0370(9) 0.0350(8) 0.0070(7) 0.0114(6) 0.0013(6)
C5 0.0513(10) 0.0555(11) 0.0359(8) 0.0077(9) 0.0133(7) 0.0014(8)
C6 0.0595(12) 0.0641(13) 0.0357(9) 0.0115(10) 0.0053(8) -0.0015(8)
C7 0.0447(10) 0.0689(14) 0.0505(11) 0.0075(10) -0.0003(8) -0.0081(10)
C8 0.0376(9) 0.0669(13) 0.0578(11) 0.0040(9) 0.0131(8) -0.0063(9)
C9 0.0373(8) 0.0435(10) 0.0411(8) 0.0036(7) 0.0113(7) -0.0020(7)
C10 0.0536(11) 0.0788(14) 0.0414(9) -0.0015(10) 0.0247(8) 0.0011(9)
C11 0.0375(8) 0.0431(9) 0.0300(7) 0.0014(7) 0.0131(6) -0.0005(6)
C12 0.0551(10) 0.0485(11) 0.0487(9) 0.0076(9) 0.0260(8) 0.0079(8)
C13 0.0704(13) 0.0584(12) 0.0568(11) -0.0030(10) 0.0385(10) 0.0072(9)
C14 0.0504(10) 0.0673(13) 0.0540(10) -0.0019(9) 0.0305(9) -0.0012(9)
C15 0.0483(10) 0.0583(12) 0.0533(10) 0.0091(9) 0.0249(8) 0.0023(9)
C16 0.0473(9) 0.0460(10) 0.0414(8) 0.0039(8) 0.0201(7) 0.0030(7)
C17 0.0365(8) 0.0434(10) 0.0315(7) -0.0022(7) 0.0137(6) 0.0000(6)
C18 0.0396(9) 0.0433(10) 0.0401(8) -0.0018(7) 0.0117(7) 0.0023(7)
C19 0.0386(8) 0.0429(9) 0.0374(8) -0.0005(7) 0.0162(7) -0.0025(7)
C20 0.0315(7) 0.0447(9) 0.0347(7) 0.0003(7) 0.0135(6) -0.0008(6)
C21 0.0390(9) 0.0470(10) 0.0422(9) -0.0037(8) 0.0097(7) -0.0062(7)
C22 0.0356(8) 0.0574(12) 0.0385(8) -0.0015(8) 0.0056(7) -0.0011(8)
C23 0.0363(8) 0.0500(11) 0.0446(9) 0.0040(8) 0.0151(7) 0.0097(8)
C24 0.0460(10) 0.0439(10) 0.0512(10) -0.0048(8) 0.0093(8) 0.0008(8)
C25 0.0350(8) 0.0509(11) 0.0384(8) -0.0032(7) 0.0067(7) -0.0016(7)
C26 0.0471(10) 0.0639(13) 0.0558(11) 0.0048(10) 0.0067(8) 0.0130(10)
C27 0.0647(13) 0.0706(16) 0.0712(14) 0.0141(12) 0.0139(11) 0.0229(12)
O1W 0.0615(9) 0.0736(11) 0.0734(10) -0.0010(8) 0.0363(8) 0.0040(8)

loop_
_atom_type_symbol
_atom_type_description
_atom_type_scat_dispersion_real
_atom_type_scat_dispersion_imag
_atom_type_scat_source
C C 0.0033 0.0016 'International Tables Vol C Tables 4.2.6.8 and 6.1.1.4'
H H 0.0000 0.0000 'International Tables Vol C Tables 4.2.6.8 and 6.1.1.4'
N N 0.0061 0.0033 'International Tables Vol C Tables 4.2.6.8 and 6.1.1.4'
O O 0.0106 0.0060 'International Tables Vol C Tables 4.2.6.8 and 6.1.1.4'

loop_
_geom_angle_atom_site_label_1
_geom_angle_atom_site_label_2
_geom_angle_atom_site_label_3
_geom_angle_site_symmetry_1
_geom_angle_site_symmetry_3
_geom_angle
_geom_angle_publ_flag
C23 O2 C26 . . 118.49(15) ?
C1 N1 C9 . . 118.87(14) ?
N1 C1 C2 . . 122.10(14) ?
N1 C1 C10 . . 116.33(15) ?
C2 C1 C10 . . 121.56(14) ?
C3 C2 C1 . . 120.30(14) ?
C3 C2 C17 . . 120.48(14) ?
C1 C2 C17 . . 119.18(13) ?
C2 C3 C4 . . 118.28(14) ?
C2 C3 C11 . . 120.97(13) ?
C4 C3 C11 . . 120.72(13) ?
C9 C4 C5 . . 118.18(15) ?
C9 C4 C3 . . 117.77(14) ?
C5 C4 C3 . . 124.04(15) ?
C6 C5 C4 . . 121.01(18) ?
C6 C5 H5 . . 119.5 ?
C4 C5 H5 . . 119.5 ?
C5 C6 C7 . . 120.40(17) ?
C5 C6 H6 . . 119.8 ?
C7 C6 H6 . . 119.8 ?
C8 C7 C6 . . 120.50(17) ?
C8 C7 H7 . . 119.8 ?
C6 C7 H7 . . 119.8 ?
C7 C8 C9 . . 120.31(18) ?
C7 C8 H8 . . 119.8 ?
C9 C8 H8 . . 119.8 ?
N1 C9 C4 . . 122.67(14) ?
N1 C9 C8 . . 117.72(16) ?
C4 C9 C8 . . 119.60(16) ?
C1 C10 H10A . . 109.5 ?
C1 C10 H10B . . 109.5 ?
H10A C10 H10B . . 109.5 ?
C1 C10 H10C . . 109.5 ?
H10A C10 H10C . . 109.5 ?
H10B C10 H10C . . 109.5 ?
C12 C11 C16 . . 119.01(15) ?
C12 C11 C3 . . 120.88(15) ?
C16 C11 C3 . . 120.11(14) ?
C13 C12 C11 . . 120.36(17) ?
C13 C12 H12 . . 119.8 ?
C11 C12 H12 . . 119.8 ?
C14 C13 C12 . . 120.38(18) ?
C14 C13 H13 . . 119.8 ?
C12 C13 H13 . . 119.8 ?
C13 C14 C15 . . 119.71(17) ?
C13 C14 H14 . . 120.1 ?
C15 C14 H14 . . 120.1 ?
C14 C15 C16 . . 120.59(17) ?
C14 C15 H15 . . 119.7 ?
C16 C15 H15 . . 119.7 ?
C15 C16 C11 . . 119.96(16) ?
C15 C16 H16 . . 120.0 ?
C11 C16 H16 . . 120.0 ?
O1 C17 C18 . . 123.42(14) ?
O1 C17 C2 . . 119.56(14) ?
C18 C17 C2 . . 117.02(14) ?
C19 C18 C17 . . 122.91(16) ?
C19 C18 H18 . . 118.5 ?
C17 C18 H18 . . 118.5 ?
C18 C19 C20 . . 126.98(16) ?
C18 C19 H19 . . 116.5 ?
C20 C19 H19 . . 116.5 ?
C21 C20 C25 . . 117.36(15) ?
C21 C20 C19 . . 120.63(15) ?
C25 C20 C19 . . 122.01(14) ?
C22 C21 C20 . . 122.15(16) ?
C22 C21 H21 . . 118.9 ?
C20 C21 H21 . . 118.9 ?
C21 C22 C23 . . 119.56(15) ?
C21 C22 H22 . . 120.2 ?
C23 C22 H22 . . 120.2 ?
O2 C23 C22 . . 125.33(15) ?
O2 C23 C24 . . 115.31(16) ?
C22 C23 C24 . . 119.35(15) ?
C25 C24 C23 . . 120.42(17) ?
C25 C24 H24 . . 119.8 ?
C23 C24 H24 . . 119.8 ?
C24 C25 C20 . . 121.12(15) ?
C24 C25 H25 . . 119.4 ?
C20 C25 H25 . . 119.4 ?
O2 C26 C27 . . 107.53(18) ?
O2 C26 H26A . . 110.2 ?
C27 C26 H26A . . 110.2 ?
O2 C26 H26B . . 110.2 ?
C27 C26 H26B . . 110.2 ?
H26A C26 H26B . . 108.5 ?
C26 C27 H27A . . 109.5 ?
C26 C27 H27B . . 109.5 ?
H27A C27 H27B . . 109.5 ?
C26 C27 H27C . . 109.5 ?
H27A C27 H27C . . 109.5 ?
H27B C27 H27C . . 109.5 ?
H1W O1W H2W . . 109.0(18) ?

loop_
_geom_bond_atom_site_label_1
_geom_bond_atom_site_label_2
_geom_bond_site_symmetry_2
_geom_bond_distance
_geom_bond_publ_flag
O1 C17 . 1.222(2) ?
O2 C23 . 1.363(2) ?
O2 C26 . 1.430(2) ?
N1 C1 . 1.318(2) ?
N1 C9 . 1.377(2) ?
C1 C2 . 1.428(2) ?
C1 C10 . 1.504(2) ?
C2 C3 . 1.381(2) ?
C2 C17 . 1.513(2) ?
C3 C4 . 1.428(2) ?
C3 C11 . 1.496(2) ?
C4 C9 . 1.415(2) ?
C4 C5 . 1.418(2) ?
C5 C6 . 1.365(3) ?
C5 H5 . 0.9300 ?
C6 C7 . 1.401(3) ?
C6 H6 . 0.9300 ?
C7 C8 . 1.365(3) ?
C7 H7 . 0.9300 ?
C8 C9 . 1.416(2) ?
C8 H8 . 0.9300 ?
C10 H10A . 0.9600 ?
C10 H10B . 0.9600 ?
C10 H10C . 0.9600 ?
C11 C12 . 1.388(2) ?
C11 C16 . 1.392(2) ?
C12 C13 . 1.386(3) ?
C12 H12 . 0.9300 ?
C13 C14 . 1.375(3) ?
C13 H13 . 0.9300 ?
C14 C15 . 1.375(3) ?
C14 H14 . 0.9300 ?
C15 C16 . 1.388(2) ?
C15 H15 . 0.9300 ?
C16 H16 . 0.9300 ?
C17 C18 . 1.460(2) ?
C18 C19 . 1.340(2) ?
C18 H18 . 0.9300 ?
C19 C20 . 1.460(2) ?
C19 H19 . 0.9300 ?
C20 C21 . 1.394(2) ?
C20 C25 . 1.398(2) ?
C21 C22 . 1.379(2) ?
C21 H21 . 0.9300 ?
C22 C23 . 1.383(3) ?
C22 H22 . 0.9300 ?
C23 C24 . 1.399(2) ?
C24 C25 . 1.372(2) ?
C24 H24 . 0.9300 ?
C25 H25 . 0.9300 ?
C26 C27 . 1.501(3) ?
C26 H26A . 0.9700 ?
C26 H26B . 0.9700 ?
C27 H27A . 0.9600 ?
C27 H27B . 0.9600 ?
C27 H27C . 0.9600 ?
O1W H1W . 0.83(2) ?
O1W H2W . 0.83(2) ?

loop_
_geom_hbond_atom_site_label_D
_geom_hbond_atom_site_label_H
_geom_hbond_atom_site_label_A
_geom_hbond_site_symmetry_A
_geom_hbond_distance_DH
_geom_hbond_distance_HA
_geom_hbond_distance_DA
_geom_hbond_angle_DHA
O1w H1w N1 2_556 0.83(2) 2.11(2) 2.934(2) 174(2)
O1w H2w O1 1_555 0.83(2) 2.28(2) 3.082(2) 164(3)
C26 H26b O1 3_657 0.97 2.55 3.507(3) 167

loop_
_geom_torsion_atom_site_label_1
_geom_torsion_atom_site_label_2
_geom_torsion_atom_site_label_3
_geom_torsion_atom_site_label_4
_geom_torsion_site_symmetry_1
_geom_torsion_site_symmetry_2
_geom_torsion_site_symmetry_3
_geom_torsion_site_symmetry_4
_geom_torsion
_geom_torsion_publ_flag
C9 N1 C1 C2 . . . . 0.1(3) ?
C9 N1 C1 C10 . . . . 179.15(16) ?
N1 C1 C2 C3 . . . . 0.8(3) ?
C10 C1 C2 C3 . . . . -178.20(17) ?
N1 C1 C2 C17 . . . . 178.19(15) ?
C10 C1 C2 C17 . . . . -0.8(2) ?
C1 C2 C3 C4 . . . . -0.7(2) ?
C17 C2 C3 C4 . . . . -178.00(14) ?
C1 C2 C3 C11 . . . . -178.44(15) ?
C17 C2 C3 C11 . . . . 4.2(2) ?
C2 C3 C4 C9 . . . . -0.3(2) ?
C11 C3 C4 C9 . . . . 177.47(15) ?
C2 C3 C4 C5 . . . . -178.84(16) ?
C11 C3 C4 C5 . . . . -1.1(2) ?
C9 C4 C5 C6 . . . . -0.1(3) ?
C3 C4 C5 C6 . . . . 178.44(17) ?
C4 C5 C6 C7 . . . . -0.5(3) ?
C5 C6 C7 C8 . . . . 0.5(3) ?
C6 C7 C8 C9 . . . . 0.1(3) ?
C1 N1 C9 C4 . . . . -1.1(3) ?
C1 N1 C9 C8 . . . . 178.07(17) ?
C5 C4 C9 N1 . . . . 179.87(16) ?
C3 C4 C9 N1 . . . . 1.3(2) ?
C5 C4 C9 C8 . . . . 0.7(2) ?
C3 C4 C9 C8 . . . . -177.95(16) ?
C7 C8 C9 N1 . . . . -179.94(19) ?
C7 C8 C9 C4 . . . . -0.7(3) ?
C2 C3 C11 C12 . . . . -118.53(18) ?
C4 C3 C11 C12 . . . . 63.7(2) ?
C2 C3 C11 C16 . . . . 62.1(2) ?
C4 C3 C11 C16 . . . . -115.62(17) ?
C16 C11 C12 C13 . . . . 0.1(3) ?
C3 C11 C12 C13 . . . . -179.23(16) ?
C11 C12 C13 C14 . . . . 0.0(3) ?
C12 C13 C14 C15 . . . . -0.5(3) ?
C13 C14 C15 C16 . . . . 0.7(3) ?
C14 C15 C16 C11 . . . . -0.5(3) ?
C12 C11 C16 C15 . . . . 0.1(2) ?
C3 C11 C16 C15 . . . . 179.46(15) ?
C3 C2 C17 O1 . . . . 74.0(2) ?
C1 C2 C17 O1 . . . . -103.38(18) ?
C3 C2 C17 C18 . . . . -106.50(18) ?
C1 C2 C17 C18 . . . . 76.12(19) ?
O1 C17 C18 C19 . . . . 6.8(3) ?
C2 C17 C18 C19 . . . . -172.70(15) ?
C17 C18 C19 C20 . . . . 178.70(15) ?
C18 C19 C20 C21 . . . . -168.50(16) ?
C18 C19 C20 C25 . . . . 11.8(3) ?
C25 C20 C21 C22 . . . . -2.2(3) ?
C19 C20 C21 C22 . . . . 178.11(16) ?
C20 C21 C22 C23 . . . . 1.0(3) ?
C26 O2 C23 C22 . . . . -3.7(3) ?
C26 O2 C23 C24 . . . . 176.17(16) ?
C21 C22 C23 O2 . . . . -179.40(17) ?
C21 C22 C23 C24 . . . . 0.8(3) ?
O2 C23 C24 C25 . . . . 178.97(16) ?
C22 C23 C24 C25 . . . . -1.2(3) ?
C23 C24 C25 C20 . . . . -0.1(3) ?
C21 C20 C25 C24 . . . . 1.7(3) ?
C19 C20 C25 C24 . . . . -178.55(16) ?
C23 O2 C26 C27 . . . . -178.30(17) ?

loop_
_cod_related_entry_id
_cod_related_entry_database
_cod_related_entry_code
1 ChemSpider 30656358
